data_7211316
loop_
_publ_author_name
'Vabre, Boris'
'Lindeperg, Fabien'
'Zargarian, Davit'

_publ_section_title
;
 Direct, one-pot synthesis of POCOP-type pincer complexes from metallic
 nickel
;
_journal_issue 11
_journal_name_full 'Green Chemistry'
_journal_page_first 3188
_journal_paper_doi 10.1039/c3gc40968f
_journal_volume 15
_journal_year 2013
_chemical_formula_moiety 'C26 H47 Cl Ni O2 P2'
_chemical_formula_sum 'C26 H47 Cl Ni O2 P2'
_chemical_formula_weight 547.74
_chemical_name_systematic
;
?
;
_space_group_IT_number 14
_symmetry_cell_setting monoclinic
_symmetry_space_group_name_Hall '-P 2yn'
_symmetry_space_group_name_H-M 'P 1 21/n 1'
_atom_sites_solution_hydrogens geom
_atom_sites_solution_primary direct
_atom_sites_solution_secondary difmap
_audit_creation_method SHELXL-97
_cell_angle_alpha 90.00
_cell_angle_beta 101.1800(10)
_cell_angle_gamma 90.00
_cell_formula_units_Z 4
_cell_length_a 10.4275(4)
_cell_length_b 14.0330(5)
_cell_length_c 20.5730(7)
_cell_measurement_reflns_used 9840
_cell_measurement_temperature 200(2)
_cell_measurement_theta_max 72.23
_cell_measurement_theta_min 3.84
_cell_volume 2953.30(18)
_computing_cell_refinement 'Bruker SAINT'
_computing_data_collection 'Bruker APEX2'
_computing_data_reduction 'Bruker SAINT'
_computing_molecular_graphics 'Bruker SHELXTL'
_computing_publication_material 'Bruker SHELXTL'
_computing_structure_refinement 'SHELXL-97 (Sheldrick, 2008)'
_computing_structure_solution 'SHELXS-97 (Sheldrick, 2008)'
_diffrn_ambient_temperature 200(2)
_diffrn_measured_fraction_theta_full 0.992
_diffrn_measured_fraction_theta_max 0.992
_diffrn_measurement_device_type 'Bruker APEX-II CCD'
_diffrn_measurement_method '\f and \w scans'
_diffrn_radiation_monochromator graphite
_diffrn_radiation_source 'fine-focus sealed tube'
_diffrn_radiation_type CuK\a
_diffrn_radiation_wavelength 1.54178
_diffrn_reflns_av_R_equivalents 0.0546
_diffrn_reflns_av_sigmaI/netI 0.0232
_diffrn_reflns_limit_h_max 12
_diffrn_reflns_limit_h_min -12
_diffrn_reflns_limit_k_max 17
_diffrn_reflns_limit_k_min -16
_diffrn_reflns_limit_l_max 25
_diffrn_reflns_limit_l_min -25
_diffrn_reflns_number 37304
_diffrn_reflns_theta_full 72.53
_diffrn_reflns_theta_max 72.53
_diffrn_reflns_theta_min 3.84
_exptl_absorpt_coefficient_mu 2.944
_exptl_absorpt_correction_type none
_exptl_crystal_density_diffrn 1.232
_exptl_crystal_density_method 'not measured'
_exptl_crystal_F_000 1176
_exptl_crystal_size_max 0.22
_exptl_crystal_size_mid 0.18
_exptl_crystal_size_min 0.18
_refine_diff_density_max 0.368
_refine_diff_density_min -0.827
_refine_diff_density_rms 0.137
_refine_ls_extinction_method none
_refine_ls_goodness_of_fit_ref 1.074
_refine_ls_hydrogen_treatment constr
_refine_ls_matrix_type full
_refine_ls_number_parameters 303
_refine_ls_number_reflns 5817
_refine_ls_number_restraints 0
_refine_ls_restrained_S_all 1.074
_refine_ls_R_factor_all 0.0464
_refine_ls_R_factor_gt 0.0448
_refine_ls_shift/su_max 0.001
_refine_ls_shift/su_mean 0.000
_refine_ls_structure_factor_coef Fsqd
_refine_ls_weighting_details 'calc w=1/[\s^2^(Fo^2^)+(0.0821P)^2^+0.6846P] where P=(Fo^2^+2Fc^2^)/3'
_refine_ls_weighting_scheme calc
_refine_ls_wR_factor_gt 0.1176
_refine_ls_wR_factor_ref 0.1192
_reflns_number_gt 5430
_reflns_number_total 5817
_reflns_threshold_expression >2sigma(I)
_cod_data_source_file c3gc40968f.txt
_cod_data_source_block bors24
_cod_depositor_comments
;
The following automatic conversions were performed:

'_symmetry_cell_setting' value 'Monoclinic' changed to 'monoclinic'
according to /home/saulius/struct/CIF-dictionaries/cif_core.dic
dictionary named 'cif_core.dic' version 2.4.2 from 2011-04-26.

Automatic conversion script
Id: cif_fix_values 1891 2012-01-12 08:04:46Z andrius 
;
_cod_original_sg_symbol_H-M 'P2(1)/n '
_cod_database_code 7211316

loop_
_symmetry_equiv_pos_as_xyz
'x, y, z'
'-x+1/2, y+1/2, -z+1/2'
'-x, -y, -z'
'x-1/2, -y-1/2, z-1/2'

loop_
_atom_site_label
_atom_site_type_symbol
_atom_site_fract_x
_atom_site_fract_y
_atom_site_fract_z
_atom_site_U_iso_or_equiv
_atom_site_adp_type
_atom_site_occupancy
_atom_site_symmetry_multiplicity
_atom_site_calc_flag
_atom_site_refinement_flags
C1 C 0.91723(16) 0.23896(12) 0.02253(8) 0.0302(3) Uani 1 1 d .
C2 C 0.91870(15) 0.22547(11) -0.04484(8) 0.0290(3) Uani 1 1 d .
C3 C 1.00986(15) 0.26702(11) -0.07735(8) 0.0290(3) Uani 1 1 d .
C4 C 1.10703(16) 0.32151(11) -0.03708(8) 0.0299(3) Uani 1 1 d .
H4 H 1.1724 0.3493 -0.0574 0.036 Uiso 1 1 calc R
C5 C 1.11497(15) 0.33801(12) 0.03061(8) 0.0295(3) Uani 1 1 d .
C6 C 1.01546(16) 0.29704(12) 0.05809(8) 0.0297(3) Uani 1 1 d .
C11 C 0.99195(18) 0.18241(13) 0.21781(9) 0.0358(4) Uani 1 1 d .
H11 H 1.0478 0.2275 0.2487 0.043 Uiso 1 1 calc R
C12 C 1.0811(2) 0.11459(15) 0.18927(11) 0.0486(5) Uani 1 1 d .
H12A H 1.1373 0.0803 0.2255 0.073 Uiso 1 1 calc R
H12B H 1.1354 0.1511 0.1643 0.073 Uiso 1 1 calc R
H12C H 1.0278 0.0688 0.1597 0.073 Uiso 1 1 calc R
C13 C 0.9051(2) 0.1282(2) 0.25658(12) 0.0612(6) Uani 1 1 d .
H13A H 0.8416 0.0900 0.2260 0.092 Uiso 1 1 calc R
H13B H 0.8586 0.1735 0.2799 0.092 Uiso 1 1 calc R
H13C H 0.9592 0.0861 0.2888 0.092 Uiso 1 1 calc R
C14 C 0.80498(19) 0.34128(15) 0.18667(9) 0.0417(4) Uani 1 1 d .
H14 H 0.7376 0.3073 0.2066 0.050 Uiso 1 1 calc R
C15 C 0.7330(3) 0.4064(2) 0.13190(13) 0.0698(7) Uani 1 1 d .
H15A H 0.6832 0.4542 0.1512 0.105 Uiso 1 1 calc R
H15B H 0.6731 0.3682 0.0994 0.105 Uiso 1 1 calc R
H15C H 0.7966 0.4383 0.1099 0.105 Uiso 1 1 calc R
C16 C 0.8890(3) 0.39960(17) 0.24124(11) 0.0582(6) Uani 1 1 d .
H16A H 0.9580 0.4321 0.2234 0.087 Uiso 1 1 calc R
H16B H 0.9287 0.3573 0.2775 0.087 Uiso 1 1 calc R
H16C H 0.8344 0.4470 0.2579 0.087 Uiso 1 1 calc R
C21 C 0.68912(16) 0.00951(12) -0.05545(8) 0.0334(3) Uani 1 1 d .
H21 H 0.6144 -0.0132 -0.0355 0.040 Uiso 1 1 calc R
C22 C 0.81118(19) -0.04546(15) -0.02195(10) 0.0469(4) Uani 1 1 d .
H22A H 0.7961 -0.1140 -0.0288 0.070 Uiso 1 1 calc R
H22B H 0.8296 -0.0315 0.0256 0.070 Uiso 1 1 calc R
H22C H 0.8859 -0.0260 -0.0413 0.070 Uiso 1 1 calc R
C23 C 0.65433(18) -0.01018(14) -0.12993(9) 0.0399(4) Uani 1 1 d .
H23A H 0.7231 0.0153 -0.1514 0.060 Uiso 1 1 calc R
H23B H 0.5710 0.0206 -0.1486 0.060 Uiso 1 1 calc R
H23C H 0.6466 -0.0791 -0.1375 0.060 Uiso 1 1 calc R
C24 C 0.56605(17) 0.19789(13) -0.07948(9) 0.0355(4) Uani 1 1 d .
H24 H 0.5577 0.1862 -0.1281 0.043 Uiso 1 1 calc R
C25 C 0.5845(2) 0.30517(14) -0.06702(12) 0.0492(5) Uani 1 1 d .
H25A H 0.5114 0.3398 -0.0940 0.074 Uiso 1 1 calc R
H25B H 0.6666 0.3257 -0.0790 0.074 Uiso 1 1 calc R
H25C H 0.5871 0.3187 -0.0200 0.074 Uiso 1 1 calc R
C26 C 0.44206(18) 0.16138(15) -0.05855(12) 0.0474(5) Uani 1 1 d .
H26A H 0.4514 0.1673 -0.0104 0.071 Uiso 1 1 calc R
H26B H 0.4284 0.0943 -0.0714 0.071 Uiso 1 1 calc R
H26C H 0.3670 0.1991 -0.0805 0.071 Uiso 1 1 calc R
C31 C 1.00564(17) 0.25367(12) -0.15206(8) 0.0330(4) Uani 1 1 d .
C32 C 1.1097(2) 0.31342(16) -0.17629(10) 0.0481(5) Uani 1 1 d .
H32A H 1.0979 0.3807 -0.1661 0.072 Uiso 1 1 calc R
H32B H 1.1010 0.3055 -0.2243 0.072 Uiso 1 1 calc R
H32C H 1.1967 0.2924 -0.1540 0.072 Uiso 1 1 calc R
C33 C 1.0298(2) 0.14860(14) -0.16673(10) 0.0465(4) Uani 1 1 d .
H33A H 1.1160 0.1293 -0.1422 0.070 Uiso 1 1 calc R
H33B H 1.0266 0.1404 -0.2143 0.070 Uiso 1 1 calc R
H33C H 0.9622 0.1090 -0.1531 0.070 Uiso 1 1 calc R
C34 C 0.87247(19) 0.28483(16) -0.19269(9) 0.0435(4) Uani 1 1 d .
H34A H 0.8032 0.2455 -0.1805 0.065 Uiso 1 1 calc R
H34B H 0.8725 0.2770 -0.2400 0.065 Uiso 1 1 calc R
H34C H 0.8569 0.3519 -0.1834 0.065 Uiso 1 1 calc R
C51 C 1.22641(16) 0.39718(12) 0.07167(8) 0.0340(4) Uani 1 1 d .
C52 C 1.32460(19) 0.43096(15) 0.03025(10) 0.0464(5) Uani 1 1 d .
H52A H 1.2805 0.4728 -0.0053 0.070 Uiso 1 1 calc R
H52B H 1.3608 0.3757 0.0109 0.070 Uiso 1 1 calc R
H52C H 1.3955 0.4660 0.0586 0.070 Uiso 1 1 calc R
C53 C 1.3024(2) 0.33626(17) 0.12829(11) 0.0546(6) Uani 1 1 d .
H53A H 1.3748 0.3736 0.1534 0.082 Uiso 1 1 calc R
H53B H 1.3371 0.2796 0.1099 0.082 Uiso 1 1 calc R
H53C H 1.2438 0.3167 0.1578 0.082 Uiso 1 1 calc R
C54 C 1.1705(2) 0.48568(15) 0.09997(12) 0.0529(5) Uani 1 1 d .
H54A H 1.2423 0.5246 0.1240 0.079 Uiso 1 1 calc R
H54B H 1.1137 0.4659 0.1303 0.079 Uiso 1 1 calc R
H54C H 1.1197 0.5231 0.0637 0.079 Uiso 1 1 calc R
Cl1 Cl 0.64071(5) 0.11460(5) 0.11077(2) 0.05625(16) Uani 1 1 d .
Ni1 Ni 0.78933(3) 0.18106(2) 0.063444(13) 0.03086(11) Uani 1 1 d .
O1 O 1.01200(12) 0.31299(9) 0.12505(6) 0.0353(3) Uani 1 1 d .
O2 O 0.82081(12) 0.16699(9) -0.08035(6) 0.0347(3) Uani 1 1 d .
P1 P 0.89592(4) 0.25128(3) 0.14967(2) 0.03076(12) Uani 1 1 d .
P2 P 0.71226(4) 0.13555(3) -0.036032(19) 0.02927(12) Uani 1 1 d .

loop_
_atom_site_aniso_label
_atom_site_aniso_U_11
_atom_site_aniso_U_22
_atom_site_aniso_U_33
_atom_site_aniso_U_23
_atom_site_aniso_U_13
_atom_site_aniso_U_12
C1 0.0250(7) 0.0352(8) 0.0316(8) -0.0016(6) 0.0085(6) -0.0034(6)
C2 0.0223(7) 0.0338(8) 0.0317(8) -0.0024(6) 0.0075(6) -0.0044(6)
C3 0.0240(7) 0.0333(8) 0.0314(8) -0.0006(6) 0.0094(6) -0.0009(6)
C4 0.0236(7) 0.0345(8) 0.0337(8) 0.0018(6) 0.0108(6) -0.0034(6)
C5 0.0236(7) 0.0322(7) 0.0330(8) 0.0004(6) 0.0065(6) -0.0028(6)
C6 0.0270(8) 0.0358(8) 0.0273(7) -0.0016(6) 0.0080(6) -0.0026(6)
C11 0.0310(8) 0.0438(9) 0.0337(8) -0.0014(7) 0.0094(7) 0.0003(7)
C12 0.0474(11) 0.0471(10) 0.0546(12) -0.0001(9) 0.0184(9) 0.0085(9)
C13 0.0489(12) 0.0884(17) 0.0505(12) 0.0250(12) 0.0201(10) 0.0038(12)
C14 0.0379(9) 0.0498(10) 0.0390(9) -0.0049(8) 0.0116(7) 0.0057(8)
C15 0.0752(17) 0.0692(15) 0.0566(13) -0.0095(11) -0.0085(12) 0.0291(13)
C16 0.0684(14) 0.0583(13) 0.0434(11) -0.0158(9) -0.0002(10) 0.0162(11)
C21 0.0250(7) 0.0366(8) 0.0396(8) -0.0002(7) 0.0091(6) -0.0042(6)
C22 0.0387(10) 0.0479(10) 0.0521(11) 0.0023(9) 0.0036(8) 0.0056(8)
C23 0.0320(8) 0.0432(9) 0.0447(10) -0.0092(7) 0.0081(7) -0.0037(7)
C24 0.0302(8) 0.0381(8) 0.0378(9) 0.0000(7) 0.0057(7) -0.0026(7)
C25 0.0465(11) 0.0381(9) 0.0625(13) 0.0042(9) 0.0093(9) 0.0005(8)
C26 0.0269(9) 0.0516(11) 0.0638(12) 0.0065(9) 0.0089(8) -0.0001(8)
C31 0.0304(8) 0.0402(9) 0.0313(8) -0.0009(6) 0.0132(6) -0.0031(7)
C32 0.0459(11) 0.0664(13) 0.0360(9) 0.0019(8) 0.0179(8) -0.0147(9)
C33 0.0565(12) 0.0458(10) 0.0414(10) -0.0053(8) 0.0198(9) 0.0039(9)
C34 0.0380(9) 0.0598(11) 0.0327(8) 0.0007(8) 0.0067(7) 0.0024(9)
C51 0.0284(8) 0.0373(8) 0.0364(8) -0.0015(7) 0.0064(6) -0.0087(7)
C52 0.0344(9) 0.0576(12) 0.0486(10) -0.0038(9) 0.0118(8) -0.0181(9)
C53 0.0396(11) 0.0645(13) 0.0525(12) 0.0139(10) -0.0089(9) -0.0169(10)
C54 0.0513(12) 0.0449(11) 0.0666(13) -0.0174(9) 0.0217(10) -0.0150(9)
Cl1 0.0440(3) 0.0841(4) 0.0454(3) -0.0029(2) 0.0206(2) -0.0307(2)
Ni1 0.02434(17) 0.04131(19) 0.02903(18) -0.00287(10) 0.01039(12) -0.00837(11)
O1 0.0334(6) 0.0453(7) 0.0290(6) -0.0062(5) 0.0110(5) -0.0130(5)
O2 0.0293(6) 0.0466(6) 0.0296(6) -0.0071(5) 0.0097(5) -0.0131(5)
P1 0.0265(2) 0.0398(2) 0.0280(2) -0.00316(15) 0.01019(16) -0.00448(16)
P2 0.0227(2) 0.0364(2) 0.0299(2) -0.00195(15) 0.00801(15) -0.00600(15)

loop_
_atom_type_symbol
_atom_type_description
_atom_type_scat_dispersion_real
_atom_type_scat_dispersion_imag
_atom_type_scat_source
C C 0.0181 0.0091 'International Tables Vol C Tables 4.2.6.8 and 6.1.1.4'
H H 0.0000 0.0000 'International Tables Vol C Tables 4.2.6.8 and 6.1.1.4'
O O 0.0492 0.0322 'International Tables Vol C Tables 4.2.6.8 and 6.1.1.4'
P P 0.2955 0.4335 'International Tables Vol C Tables 4.2.6.8 and 6.1.1.4'
Ni Ni -3.0029 0.5091 'International Tables Vol C Tables 4.2.6.8 and 6.1.1.4'
Cl Cl 0.3639 0.7018 'International Tables Vol C Tables 4.2.6.8 and 6.1.1.4'

loop_
_geom_angle_atom_site_label_1
_geom_angle_atom_site_label_2
_geom_angle_atom_site_label_3
_geom_angle
C6 C1 C2 116.64(14)
C6 C1 Ni1 121.67(12)
C2 C1 Ni1 121.69(12)
C3 C2 O2 119.44(14)
C3 C2 C1 123.91(14)
O2 C2 C1 116.65(13)
C2 C3 C4 115.24(14)
C2 C3 C31 122.58(14)
C4 C3 C31 122.18(14)
C5 C4 C3 125.06(15)
C5 C4 H4 117.5
C3 C4 H4 117.5
C4 C5 C6 115.43(14)
C4 C5 C51 121.88(14)
C6 C5 C51 122.69(14)
C5 C6 C1 123.61(15)
C5 C6 O1 119.60(14)
C1 C6 O1 116.78(14)
C13 C11 C12 111.01(18)
C13 C11 P1 111.87(14)
C12 C11 P1 108.54(13)
C13 C11 H11 108.4
C12 C11 H11 108.4
P1 C11 H11 108.4
C11 C12 H12A 109.5
C11 C12 H12B 109.5
H12A C12 H12B 109.5
C11 C12 H12C 109.5
H12A C12 H12C 109.5
H12B C12 H12C 109.5
C11 C13 H13A 109.5
C11 C13 H13B 109.5
H13A C13 H13B 109.5
C11 C13 H13C 109.5
H13A C13 H13C 109.5
H13B C13 H13C 109.5
C16 C14 C15 110.64(19)
C16 C14 P1 114.01(14)
C15 C14 P1 108.98(15)
C16 C14 H14 107.7
C15 C14 H14 107.7
P1 C14 H14 107.7
C14 C15 H15A 109.5
C14 C15 H15B 109.5
H15A C15 H15B 109.5
C14 C15 H15C 109.5
H15A C15 H15C 109.5
H15B C15 H15C 109.5
C14 C16 H16A 109.5
C14 C16 H16B 109.5
H16A C16 H16B 109.5
C14 C16 H16C 109.5
H16A C16 H16C 109.5
H16B C16 H16C 109.5
C23 C21 C22 111.99(15)
C23 C21 P2 113.03(12)
C22 C21 P2 109.11(12)
C23 C21 H21 107.5
C22 C21 H21 107.5
P2 C21 H21 107.5
C21 C22 H22A 109.5
C21 C22 H22B 109.5
H22A C22 H22B 109.5
C21 C22 H22C 109.5
H22A C22 H22C 109.5
H22B C22 H22C 109.5
C21 C23 H23A 109.5
C21 C23 H23B 109.5
H23A C23 H23B 109.5
C21 C23 H23C 109.5
H23A C23 H23C 109.5
H23B C23 H23C 109.5
C26 C24 C25 111.56(16)
C26 C24 P2 111.81(13)
C25 C24 P2 108.77(13)
C26 C24 H24 108.2
C25 C24 H24 108.2
P2 C24 H24 108.2
C24 C25 H25A 109.5
C24 C25 H25B 109.5
H25A C25 H25B 109.5
C24 C25 H25C 109.5
H25A C25 H25C 109.5
H25B C25 H25C 109.5
C24 C26 H26A 109.5
C24 C26 H26B 109.5
H26A C26 H26B 109.5
C24 C26 H26C 109.5
H26A C26 H26C 109.5
H26B C26 H26C 109.5
C32 C31 C33 107.98(16)
C32 C31 C34 106.84(15)
C33 C31 C34 109.34(16)
C32 C31 C3 111.95(14)
C33 C31 C3 109.80(14)
C34 C31 C3 110.83(14)
C31 C32 H32A 109.5
C31 C32 H32B 109.5
H32A C32 H32B 109.5
C31 C32 H32C 109.5
H32A C32 H32C 109.5
H32B C32 H32C 109.5
C31 C33 H33A 109.5
C31 C33 H33B 109.5
H33A C33 H33B 109.5
C31 C33 H33C 109.5
H33A C33 H33C 109.5
H33B C33 H33C 109.5
C31 C34 H34A 109.5
C31 C34 H34B 109.5
H34A C34 H34B 109.5
C31 C34 H34C 109.5
H34A C34 H34C 109.5
H34B C34 H34C 109.5
C52 C51 C53 107.01(16)
C52 C51 C54 107.79(16)
C53 C51 C54 109.95(18)
C52 C51 C5 112.15(14)
C53 C51 C5 109.84(14)
C54 C51 C5 110.04(15)
C51 C52 H52A 109.5
C51 C52 H52B 109.5
H52A C52 H52B 109.5
C51 C52 H52C 109.5
H52A C52 H52C 109.5
H52B C52 H52C 109.5
C51 C53 H53A 109.5
C51 C53 H53B 109.5
H53A C53 H53B 109.5
C51 C53 H53C 109.5
H53A C53 H53C 109.5
H53B C53 H53C 109.5
C51 C54 H54A 109.5
C51 C54 H54B 109.5
H54A C54 H54B 109.5
C51 C54 H54C 109.5
H54A C54 H54C 109.5
H54B C54 H54C 109.5
C1 Ni1 P1 82.74(5)
C1 Ni1 P2 82.50(5)
P1 Ni1 P2 164.79(2)
C1 Ni1 Cl1 179.74(6)
P1 Ni1 Cl1 97.24(2)
P2 Ni1 Cl1 97.51(2)
C6 O1 P1 112.26(10)
C2 O2 P2 112.23(10)
O1 P1 C14 103.66(8)
O1 P1 C11 100.81(7)
C14 P1 C11 107.21(8)
O1 P1 Ni1 106.36(4)
C14 P1 Ni1 115.73(6)
C11 P1 Ni1 120.64(6)
O2 P2 C21 102.43(7)
O2 P2 C24 101.43(8)
C21 P2 C24 107.13(8)
O2 P2 Ni1 106.14(4)
C21 P2 Ni1 120.53(6)
C24 P2 Ni1 116.45(6)

loop_
_geom_bond_atom_site_label_1
_geom_bond_atom_site_label_2
_geom_bond_distance
C1 C6 1.399(2)
C1 C2 1.402(2)
C1 Ni1 1.8929(16)
C2 C3 1.392(2)
C2 O2 1.4000(18)
C3 C4 1.404(2)
C3 C31 1.540(2)
C4 C5 1.398(2)
C4 H4 0.9500
C5 C6 1.398(2)
C5 C51 1.540(2)
C6 O1 1.4030(19)
C11 C13 1.522(3)
C11 C12 1.525(3)
C11 P1 1.8325(18)
C11 H11 1.0000
C12 H12A 0.9800
C12 H12B 0.9800
C12 H12C 0.9800
C13 H13A 0.9800
C13 H13B 0.9800
C13 H13C 0.9800
C14 C16 1.522(3)
C14 C15 1.529(3)
C14 P1 1.8313(19)
C14 H14 1.0000
C15 H15A 0.9800
C15 H15B 0.9800
C15 H15C 0.9800
C16 H16A 0.9800
C16 H16B 0.9800
C16 H16C 0.9800
C21 C23 1.530(2)
C21 C22 1.533(2)
C21 P2 1.8190(17)
C21 H21 1.0000
C22 H22A 0.9800
C22 H22B 0.9800
C22 H22C 0.9800
C23 H23A 0.9800
C23 H23B 0.9800
C23 H23C 0.9800
C24 C26 1.528(3)
C24 C25 1.533(3)
C24 P2 1.8332(18)
C24 H24 1.0000
C25 H25A 0.9800
C25 H25B 0.9800
C25 H25C 0.9800
C26 H26A 0.9800
C26 H26B 0.9800
C26 H26C 0.9800
C31 C32 1.529(2)
C31 C33 1.536(3)
C31 C34 1.539(2)
C32 H32A 0.9800
C32 H32B 0.9800
C32 H32C 0.9800
C33 H33A 0.9800
C33 H33B 0.9800
C33 H33C 0.9800
C34 H34A 0.9800
C34 H34B 0.9800
C34 H34C 0.9800
C51 C52 1.529(2)
C51 C53 1.536(3)
C51 C54 1.534(3)
C52 H52A 0.9800
C52 H52B 0.9800
C52 H52C 0.9800
C53 H53A 0.9800
C53 H53B 0.9800
C53 H53C 0.9800
C54 H54A 0.9800
C54 H54B 0.9800
C54 H54C 0.9800
Cl1 Ni1 2.1919(5)
Ni1 P1 2.1421(5)
Ni1 P2 2.1457(5)
O1 P1 1.6459(12)
O2 P2 1.6454(12)

loop_
_geom_torsion_atom_site_label_1
_geom_torsion_atom_site_label_2
_geom_torsion_atom_site_label_3
_geom_torsion_atom_site_label_4
_geom_torsion
C6 C1 C2 C3 -0.8(2)
Ni1 C1 C2 C3 179.45(13)
C6 C1 C2 O2 179.70(14)
Ni1 C1 C2 O2 0.0(2)
O2 C2 C3 C4 -177.71(14)
C1 C2 C3 C4 2.8(2)
O2 C2 C3 C31 1.8(2)
C1 C2 C3 C31 -177.68(15)
C2 C3 C4 C5 -1.9(2)
C31 C3 C4 C5 178.65(15)
C3 C4 C5 C6 -1.0(2)
C3 C4 C5 C51 178.81(15)
C4 C5 C6 C1 3.3(2)
C51 C5 C6 C1 -176.54(15)
C4 C5 C6 O1 -177.34(14)
C51 C5 C6 O1 2.8(2)
C2 C1 C6 C5 -2.4(3)
Ni1 C1 C6 C5 177.26(13)
C2 C1 C6 O1 178.17(14)
Ni1 C1 C6 O1 -2.1(2)
C2 C3 C31 C32 175.22(16)
C4 C3 C31 C32 -5.3(2)
C2 C3 C31 C33 -64.9(2)
C4 C3 C31 C33 114.58(18)
C2 C3 C31 C34 56.0(2)
C4 C3 C31 C34 -124.52(17)
C4 C5 C51 C52 -1.7(2)
C6 C5 C51 C52 178.11(16)
C4 C5 C51 C53 -120.57(19)
C6 C5 C51 C53 59.3(2)
C4 C5 C51 C54 118.26(18)
C6 C5 C51 C54 -61.9(2)
C6 C1 Ni1 P1 -0.75(13)
C2 C1 Ni1 P1 178.94(14)
C6 C1 Ni1 P2 175.58(14)
C2 C1 Ni1 P2 -4.73(13)
C6 C1 Ni1 Cl1 83(12)
C2 C1 Ni1 Cl1 -97(12)
C5 C6 O1 P1 -174.88(12)
C1 C6 O1 P1 4.53(19)
C3 C2 O2 P2 -172.86(12)
C1 C2 O2 P2 6.62(18)
C6 O1 P1 C14 -127.12(12)
C6 O1 P1 C11 122.00(12)
C6 O1 P1 Ni1 -4.64(12)
C16 C14 P1 O1 -55.36(18)
C15 C14 P1 O1 68.79(18)
C16 C14 P1 C11 50.74(18)
C15 C14 P1 C11 174.89(17)
C16 C14 P1 Ni1 -171.39(14)
C15 C14 P1 Ni1 -47.24(19)
C13 C11 P1 O1 171.88(15)
C12 C11 P1 O1 -65.29(14)
C13 C11 P1 C14 63.77(18)
C12 C11 P1 C14 -173.40(14)
C13 C11 P1 Ni1 -71.61(16)
C12 C11 P1 Ni1 51.22(15)
C1 Ni1 P1 O1 2.82(7)
P2 Ni1 P1 O1 -11.18(10)
Cl1 Ni1 P1 O1 -176.93(5)
C1 Ni1 P1 C14 117.31(9)
P2 Ni1 P1 C14 103.31(11)
Cl1 Ni1 P1 C14 -62.43(8)
C1 Ni1 P1 C11 -110.83(8)
P2 Ni1 P1 C11 -124.83(10)
Cl1 Ni1 P1 C11 69.42(7)
C2 O2 P2 C21 -136.47(11)
C2 O2 P2 C24 112.90(12)
C2 O2 P2 Ni1 -9.21(12)
C23 C21 P2 O2 -53.41(13)
C22 C21 P2 O2 71.89(14)
C23 C21 P2 C24 52.88(14)
C22 C21 P2 C24 178.18(13)
C23 C21 P2 Ni1 -170.83(9)
C22 C21 P2 Ni1 -45.53(14)
C26 C24 P2 O2 165.98(13)
C25 C24 P2 O2 -70.37(14)
C26 C24 P2 C21 58.99(15)
C25 C24 P2 C21 -177.36(13)
C26 C24 P2 Ni1 -79.35(14)
C25 C24 P2 Ni1 44.30(15)
C1 Ni1 P2 O2 7.15(7)
P1 Ni1 P2 O2 21.15(10)
Cl1 Ni1 P2 O2 -173.11(5)
C1 Ni1 P2 C21 122.67(8)
P1 Ni1 P2 C21 136.67(9)
Cl1 Ni1 P2 C21 -57.59(7)
C1 Ni1 P2 C24 -104.85(8)
P1 Ni1 P2 C24 -90.84(10)
Cl1 Ni1 P2 C24 74.89(7)
